data_7250895
loop_
_publ_author_name
'Feyzi, Aynaz'
'Jafarpour, Farnaz'

_publ_section_title
;
 Regioselective C3--C4 difunctionalization of 4-bromocoumarins via
 Pd/norbornene catalysis
;
_journal_issue 41
_journal_name_full 'RSC Advances'
_journal_page_first 34434
_journal_page_last 34438
_journal_paper_doi 10.1039/D5RA05007C
_journal_volume 15
_journal_year 2025
_chemical_formula_moiety 'C20 H16 O4'
_chemical_formula_sum 'C20 H16 O4'
_chemical_formula_weight 320.33
_space_group_crystal_system triclinic
_space_group_IT_number 2
_space_group_name_Hall '-P 1'
_space_group_name_H-M_alt 'P -1'
_atom_sites_solution_hydrogens geom
_atom_sites_solution_primary dual
_audit_creation_date 2020-08-27
_audit_creation_method
;

;
_audit_update_record
;
2025-03-11 deposited with the CCDC.	2025-09-05 downloaded from the CCDC.
;
_cell_angle_alpha 72.75(3)
_cell_angle_beta 85.55(3)
_cell_angle_gamma 86.34(3)
_cell_formula_units_Z 2
_cell_length_a 5.6698(11)
_cell_length_b 10.893(2)
_cell_length_c 13.585(3)
_cell_measurement_reflns_used 4677
_cell_measurement_temperature 290
_cell_measurement_theta_max 25.0
_cell_measurement_theta_min 2.8
_cell_volume 798.1(3)
_computing_cell_refinement 'Automar software package (3.3a, 2015)'
_computing_data_collection 'MAR345 dtb Program (1.24-4, 2013)'
_computing_data_reduction 'Automar software package (3.3a, 2015)'
_computing_molecular_graphics 'DIAMOND (Brandenburg, 1999)'
_computing_publication_material 'PLATON (2018)'
_computing_structure_refinement 'SHELXL-2016/6 (Sheldrick, 2016)'
_computing_structure_solution 'SHELXT 2018/2 (Sheldrick, 2018)'
_diffrn_ambient_temperature 290
_diffrn_detector 'image-plate detector'
_diffrn_detector_area_resol_mean 0.81
_diffrn_detector_type MAR345-dtb
_diffrn_measured_fraction_theta_full 0.883
_diffrn_measured_fraction_theta_max 0.883
_diffrn_measurement_device 'one-circle diffractometer'
_diffrn_measurement_device_type MAR345
_diffrn_measurement_method 'image-plate detector - phi oscillation'
_diffrn_radiation_monochromator mirrors
_diffrn_radiation_probe x-ray
_diffrn_radiation_type MoK\a
_diffrn_radiation_wavelength 0.71073
_diffrn_reflns_av_R_equivalents 0.0732
_diffrn_reflns_av_unetI/netI 0.0534
_diffrn_reflns_Laue_measured_fraction_full 0.883
_diffrn_reflns_Laue_measured_fraction_max 0.883
_diffrn_reflns_limit_h_max 6
_diffrn_reflns_limit_h_min -6
_diffrn_reflns_limit_k_max 12
_diffrn_reflns_limit_k_min -12
_diffrn_reflns_limit_l_max 16
_diffrn_reflns_limit_l_min -15
_diffrn_reflns_number 4747
_diffrn_reflns_point_group_measured_fraction_full 0.883
_diffrn_reflns_point_group_measured_fraction_max 0.883
_diffrn_reflns_theta_full 25.000
_diffrn_reflns_theta_max 25.000
_diffrn_reflns_theta_min 2.850
_diffrn_source 'fine-focus sealed tube'
_diffrn_source_target Mo
_exptl_absorpt_coefficient_mu 0.093
_exptl_absorpt_correction_T_max 1.21562
_exptl_absorpt_correction_T_min 0.86684
_exptl_absorpt_correction_type multi-scan
_exptl_absorpt_process_details 'R.H. Blessing, Acta Crystallogr., Sect A 1995, 51, 33-38'
_exptl_crystal_colour colourless
_exptl_crystal_colour_primary colourless
_exptl_crystal_density_diffrn 1.333
_exptl_crystal_density_method 'not measured'
_exptl_crystal_description needle
_exptl_crystal_F_000 336
_exptl_crystal_size_max 0.3
_exptl_crystal_size_mid 0.15
_exptl_crystal_size_min 0.15
_refine_diff_density_max 0.232
_refine_diff_density_min -0.260
_refine_diff_density_rms 0.059
_refine_ls_extinction_method none
_refine_ls_goodness_of_fit_ref 1.142
_refine_ls_hydrogen_treatment constr
_refine_ls_matrix_type full
_refine_ls_number_parameters 218
_refine_ls_number_reflns 2478
_refine_ls_number_restraints 0
_refine_ls_restrained_S_all 1.142
_refine_ls_R_factor_all 0.0899
_refine_ls_R_factor_gt 0.0772
_refine_ls_shift/su_max 0.000
_refine_ls_shift/su_mean 0.000
_refine_ls_structure_factor_coef Fsqd
_refine_ls_weighting_details 'w=1/[\s^2^(Fo^2^)+(0.1023P)^2^+0.4574P] where P=(Fo^2^+2Fc^2^)/3'
_refine_ls_weighting_scheme calc
_refine_ls_wR_factor_gt 0.2176
_refine_ls_wR_factor_ref 0.2259
_reflns_Friedel_coverage 0.000
_reflns_number_gt 2057
_reflns_number_total 2478
_reflns_threshold_expression 'I > 2\s(I)'
_cod_data_source_file d5ra05007c2.cif
_cod_data_source_block 1
_cod_database_code 7250895
_shelx_shelxl_version_number 2018/3
_shelx_space_group_comment
;
The symmetry employed for this shelxl refinement is uniquely defined
by the following loop, which should always be used as a source of
symmetry information in preference to the above space-group names.
They are only intended as comments.
;
_shelx_estimated_absorpt_t_max 0.986
_shelx_estimated_absorpt_t_min 0.973
_refinement_description
;
1. Fixed Uiso
 At 1.2 times of:
  All C(H) groups, All C(H,H) groups
 At 1.5 times of:
  All C(H,H,H) groups
2.a Secondary CH2 refined with riding coordinates:
 C14(H14A,H14B)
2.b Aromatic/amide H refined with riding coordinates:
 C10(H10), C16(H16), C18(H18), C19(H19), C11(H11), C20(H20), C17(H17), C9(H9),
 C6(H6), C8(H8), C7(H7)
2.c Idealised Me refined as rotating group:
 C13(H13A,H13B,H13C)
;
_submission_special_instructions 'No special instructions were received'

loop_
_space_group_symop_operation_xyz
'x, y, z'
'-x, -y, -z'

loop_
_atom_site_label
_atom_site_type_symbol
_atom_site_fract_x
_atom_site_fract_y
_atom_site_fract_z
_atom_site_U_iso_or_equiv
_atom_site_adp_type
_atom_site_occupancy
_atom_site_site_symmetry_order
_atom_site_calc_flag
_atom_site_refinement_flags_posn
_atom_site_refinement_flags_adp
_atom_site_refinement_flags_occupancy
_atom_site_disorder_assembly
_atom_site_disorder_group
O3 O -0.0324(4) 0.7098(2) 0.51948(18) 0.0626(7) Uani 1 1 d . . . . .
O4 O 0.1848(5) 0.5255(2) 0.57408(19) 0.0688(8) Uani 1 1 d . . . . .
O1 O 0.7766(4) 0.9448(2) 0.09601(18) 0.0595(7) Uani 1 1 d . . . . .
O2 O 0.6086(5) 0.8446(3) 0.00324(19) 0.0757(8) Uani 1 1 d . . . . .
C10 C 0.2835(6) 0.7942(3) 0.3526(2) 0.0519(8) Uani 1 1 d . . . . .
H10 H 0.147025 0.843440 0.360409 0.062 Uiso 1 1 calc R U . . .
C16 C 0.5513(6) 0.5383(3) 0.1983(3) 0.0531(8) Uani 1 1 d . . . . .
H16 H 0.639099 0.581792 0.231363 0.064 Uiso 1 1 calc R U . . .
C18 C 0.4974(6) 0.3496(3) 0.1476(3) 0.0603(9) Uani 1 1 d . . . . .
H18 H 0.546788 0.266917 0.146408 0.072 Uiso 1 1 calc R U . . .
C15 C 0.3474(5) 0.5970(3) 0.1521(2) 0.0475(7) Uani 1 1 d . . . . .
C19 C 0.2959(7) 0.4067(4) 0.1012(3) 0.0632(9) Uani 1 1 d . . . . .
H19 H 0.209192 0.363084 0.067860 0.076 Uiso 1 1 calc R U . . .
C2 C 0.4375(6) 0.8153(3) 0.1727(2) 0.0514(8) Uani 1 1 d . . . . .
C11 C 0.3167(6) 0.6842(3) 0.4221(2) 0.0561(8) Uani 1 1 d . . . . .
H11 H 0.453548 0.635468 0.414063 0.067 Uiso 1 1 calc R U . . .
C14 C 0.2560(6) 0.7301(3) 0.1551(3) 0.0568(8) Uani 1 1 d . . . . .
H14A H 0.185875 0.773465 0.090310 0.068 Uiso 1 1 calc R U . . .
H14B H 0.131096 0.720140 0.209562 0.068 Uiso 1 1 calc R U . . .
C1 C 0.6048(7) 0.8667(3) 0.0849(3) 0.0577(9) Uani 1 1 d . . . . .
C12 C 0.1529(6) 0.6305(3) 0.5133(2) 0.0531(8) Uani 1 1 d . . . . .
C20 C 0.2207(6) 0.5296(3) 0.1039(3) 0.0588(9) Uani 1 1 d . . . . .
H20 H 0.082856 0.567192 0.072687 0.071 Uiso 1 1 calc R U . . .
C3 C 0.4495(6) 0.8466(3) 0.2614(2) 0.0502(8) Uani 1 1 d . . . . .
C4 C 0.6246(6) 0.9355(3) 0.2690(2) 0.0518(8) Uani 1 1 d . . . . .
C17 C 0.6260(6) 0.4152(3) 0.1958(3) 0.0584(9) Uani 1 1 d . . . . .
H17 H 0.763634 0.377079 0.226818 0.070 Uiso 1 1 calc R U . . .
C5 C 0.7837(6) 0.9815(3) 0.1838(3) 0.0540(8) Uani 1 1 d . . . . .
C9 C 0.6471(7) 0.9777(3) 0.3557(3) 0.0626(9) Uani 1 1 d . . . . .
H9 H 0.545439 0.947939 0.413966 0.075 Uiso 1 1 calc R U . . .
C6 C 0.9590(6) 1.0654(3) 0.1848(3) 0.0619(9) Uani 1 1 d . . . . .
H6 H 1.063793 1.094347 0.127486 0.074 Uiso 1 1 calc R U . . .
C13 C -0.2103(7) 0.6610(4) 0.6021(3) 0.0703(10) Uani 1 1 d . . . . .
H13A H -0.291450 0.593839 0.588196 0.105 Uiso 1 1 calc R U . . .
H13B H -0.321866 0.729492 0.606707 0.105 Uiso 1 1 calc R U . . .
H13C H -0.135454 0.627396 0.666270 0.105 Uiso 1 1 calc R U . . .
C8 C 0.8162(7) 1.0619(3) 0.3561(3) 0.0683(10) Uani 1 1 d . . . . .
H8 H 0.825190 1.090681 0.413642 0.082 Uiso 1 1 calc R U . . .
C7 C 0.9754(7) 1.1047(3) 0.2703(3) 0.0709(11) Uani 1 1 d . . . . .
H7 H 1.092574 1.159986 0.271671 0.085 Uiso 1 1 calc R U . . .

loop_
_atom_site_aniso_label
_atom_site_aniso_U_11
_atom_site_aniso_U_22
_atom_site_aniso_U_33
_atom_site_aniso_U_23
_atom_site_aniso_U_13
_atom_site_aniso_U_12
O3 0.0622(15) 0.0602(13) 0.0573(14) -0.0092(11) 0.0158(11) -0.0051(11)
O4 0.0749(17) 0.0636(15) 0.0537(14) 0.0050(12) -0.0019(12) -0.0068(12)
O1 0.0623(14) 0.0560(13) 0.0532(13) -0.0092(11) 0.0137(11) -0.0051(11)
O2 0.096(2) 0.0774(17) 0.0514(15) -0.0204(13) 0.0172(13) -0.0087(15)
C10 0.0517(18) 0.0500(16) 0.0509(17) -0.0135(14) 0.0086(14) 0.0006(14)
C16 0.0510(18) 0.0556(17) 0.0550(18) -0.0184(14) -0.0053(14) -0.0056(14)
C18 0.065(2) 0.0526(17) 0.063(2) -0.0186(16) 0.0084(16) -0.0033(16)
C15 0.0471(16) 0.0532(16) 0.0390(14) -0.0101(13) 0.0054(12) -0.0045(13)
C19 0.074(2) 0.063(2) 0.057(2) -0.0210(16) -0.0037(17) -0.0150(17)
C2 0.0531(18) 0.0439(15) 0.0512(17) -0.0085(13) 0.0051(14) 0.0057(13)
C11 0.0565(19) 0.0532(17) 0.0514(18) -0.0080(15) 0.0086(15) 0.0005(14)
C14 0.0542(18) 0.0582(18) 0.0541(18) -0.0137(15) 0.0000(15) 0.0075(15)
C1 0.067(2) 0.0496(17) 0.0512(19) -0.0102(15) 0.0045(16) 0.0038(15)
C12 0.0530(18) 0.0572(18) 0.0478(17) -0.0133(15) 0.0017(14) -0.0086(14)
C20 0.0556(19) 0.064(2) 0.0520(18) -0.0089(15) -0.0068(15) -0.0055(16)
C3 0.0519(17) 0.0422(15) 0.0494(17) -0.0060(13) 0.0070(14) 0.0014(13)
C4 0.0551(18) 0.0399(14) 0.0537(18) -0.0060(13) 0.0052(14) 0.0006(13)
C17 0.0510(18) 0.0546(18) 0.066(2) -0.0124(16) -0.0036(15) 0.0023(14)
C5 0.0549(18) 0.0428(15) 0.0567(19) -0.0073(14) 0.0080(15) 0.0044(13)
C9 0.072(2) 0.0562(18) 0.058(2) -0.0177(16) 0.0117(17) -0.0051(17)
C6 0.057(2) 0.0462(17) 0.072(2) -0.0055(16) 0.0123(17) -0.0034(15)
C13 0.063(2) 0.086(3) 0.060(2) -0.0216(19) 0.0170(17) -0.0168(19)
C8 0.076(2) 0.0552(19) 0.076(2) -0.0231(18) -0.0010(19) -0.0033(17)
C7 0.069(2) 0.0501(18) 0.089(3) -0.0161(19) 0.006(2) -0.0057(16)

loop_
_atom_type_symbol
_atom_type_description
_atom_type_scat_dispersion_real
_atom_type_scat_dispersion_imag
_atom_type_scat_source
C C 0.0033 0.0016 'International Tables Vol C Tables 4.2.6.8 and 6.1.1.4'
H H 0.0000 0.0000 'International Tables Vol C Tables 4.2.6.8 and 6.1.1.4'
O O 0.0106 0.0060 'International Tables Vol C Tables 4.2.6.8 and 6.1.1.4'

loop_
_geom_angle_atom_site_label_1
_geom_angle_atom_site_label_2
_geom_angle_atom_site_label_3
_geom_angle
_geom_angle_site_symmetry_1
_geom_angle_site_symmetry_3
_geom_angle_publ_flag
C12 O3 C13 116.2(3) . . ?
C5 O1 C1 121.8(3) . . ?
C11 C10 H10 117.8 . . ?
C11 C10 C3 124.3(3) . . ?
C3 C10 H10 117.8 . . ?
C15 C16 H16 119.6 . . ?
C15 C16 C17 120.7(3) . . ?
C17 C16 H16 119.6 . . ?
C19 C18 H18 120.2 . . ?
C19 C18 C17 119.6(3) . . ?
C17 C18 H18 120.2 . . ?
C16 C15 C14 122.5(3) . . ?
C20 C15 C16 118.2(3) . . ?
C20 C15 C14 119.3(3) . . ?
C18 C19 H19 119.9 . . ?
C18 C19 C20 120.2(3) . . ?
C20 C19 H19 119.9 . . ?
C1 C2 C14 115.2(3) . . ?
C3 C2 C14 124.5(3) . . ?
C3 C2 C1 120.3(3) . . ?
C10 C11 H11 117.5 . . ?
C10 C11 C12 125.0(3) . . ?
C12 C11 H11 117.5 . . ?
C15 C14 H14A 108.3 . . ?
C15 C14 H14B 108.3 . . ?
C2 C14 C15 115.8(3) . . ?
C2 C14 H14A 108.3 . . ?
C2 C14 H14B 108.3 . . ?
H14A C14 H14B 107.4 . . ?
O1 C1 C2 118.3(3) . . ?
O2 C1 O1 116.5(3) . . ?
O2 C1 C2 125.2(3) . . ?
O3 C12 C11 112.6(3) . . ?
O4 C12 O3 124.2(3) . . ?
O4 C12 C11 123.1(3) . . ?
C15 C20 C19 121.0(3) . . ?
C15 C20 H20 119.5 . . ?
C19 C20 H20 119.5 . . ?
C2 C3 C10 121.5(3) . . ?
C2 C3 C4 120.3(3) . . ?
C4 C3 C10 118.2(3) . . ?
C5 C4 C3 117.7(3) . . ?
C5 C4 C9 117.2(3) . . ?
C9 C4 C3 125.0(3) . . ?
C16 C17 H17 119.9 . . ?
C18 C17 C16 120.3(3) . . ?
C18 C17 H17 119.9 . . ?
O1 C5 C4 121.4(3) . . ?
O1 C5 C6 116.9(3) . . ?
C6 C5 C4 121.6(3) . . ?
C4 C9 H9 119.4 . . ?
C8 C9 C4 121.2(3) . . ?
C8 C9 H9 119.4 . . ?
C5 C6 H6 120.2 . . ?
C7 C6 C5 119.5(3) . . ?
C7 C6 H6 120.2 . . ?
O3 C13 H13A 109.5 . . ?
O3 C13 H13B 109.5 . . ?
O3 C13 H13C 109.5 . . ?
H13A C13 H13B 109.5 . . ?
H13A C13 H13C 109.5 . . ?
H13B C13 H13C 109.5 . . ?
C9 C8 H8 119.9 . . ?
C9 C8 C7 120.2(4) . . ?
C7 C8 H8 119.9 . . ?
C6 C7 C8 120.2(4) . . ?
C6 C7 H7 119.9 . . ?
C8 C7 H7 119.9 . . ?

loop_
_geom_bond_atom_site_label_1
_geom_bond_atom_site_label_2
_geom_bond_distance
_geom_bond_site_symmetry_2
_geom_bond_publ_flag
O3 C12 1.330(4) . ?
O3 C13 1.449(4) . ?
O4 C12 1.208(4) . ?
O1 C1 1.378(4) . ?
O1 C5 1.370(4) . ?
O2 C1 1.202(4) . ?
C10 H10 0.9300 . ?
C10 C11 1.301(4) . ?
C10 C3 1.488(4) . ?
C16 H16 0.9300 . ?
C16 C15 1.386(5) . ?
C16 C17 1.390(5) . ?
C18 H18 0.9300 . ?
C18 C19 1.370(5) . ?
C18 C17 1.375(5) . ?
C15 C14 1.519(5) . ?
C15 C20 1.382(5) . ?
C19 H19 0.9300 . ?
C19 C20 1.389(5) . ?
C2 C14 1.507(5) . ?
C2 C1 1.460(5) . ?
C2 C3 1.354(5) . ?
C11 H11 0.9300 . ?
C11 C12 1.483(4) . ?
C14 H14A 0.9700 . ?
C14 H14B 0.9700 . ?
C20 H20 0.9300 . ?
C3 C4 1.460(5) . ?
C4 C5 1.399(5) . ?
C4 C9 1.402(5) . ?
C17 H17 0.9300 . ?
C5 C6 1.395(5) . ?
C9 H9 0.9300 . ?
C9 C8 1.370(5) . ?
C6 H6 0.9300 . ?
C6 C7 1.363(6) . ?
C13 H13A 0.9600 . ?
C13 H13B 0.9600 . ?
C13 H13C 0.9600 . ?
C8 H8 0.9300 . ?
C8 C7 1.400(6) . ?
C7 H7 0.9300 . ?

loop_
_geom_torsion_atom_site_label_1
_geom_torsion_atom_site_label_2
_geom_torsion_atom_site_label_3
_geom_torsion_atom_site_label_4
_geom_torsion
_geom_torsion_site_symmetry_1
_geom_torsion_site_symmetry_2
_geom_torsion_site_symmetry_3
_geom_torsion_site_symmetry_4
_geom_torsion_publ_flag
O1 C5 C6 C7 -179.7(3) . . . . ?
C10 C11 C12 O3 -2.3(5) . . . . ?
C10 C11 C12 O4 176.9(4) . . . . ?
C10 C3 C4 C5 178.4(3) . . . . ?
C10 C3 C4 C9 -1.1(5) . . . . ?
C16 C15 C14 C2 23.0(4) . . . . ?
C16 C15 C20 C19 -0.3(5) . . . . ?
C18 C19 C20 C15 0.6(5) . . . . ?
C15 C16 C17 C18 -0.3(5) . . . . ?
C19 C18 C17 C16 0.5(5) . . . . ?
C2 C3 C4 C5 -2.8(4) . . . . ?
C2 C3 C4 C9 177.7(3) . . . . ?
C11 C10 C3 C2 86.0(4) . . . . ?
C11 C10 C3 C4 -95.2(4) . . . . ?
C14 C15 C20 C19 -178.7(3) . . . . ?
C14 C2 C1 O1 -179.6(3) . . . . ?
C14 C2 C1 O2 -1.1(5) . . . . ?
C14 C2 C3 C10 2.0(5) . . . . ?
C14 C2 C3 C4 -176.8(3) . . . . ?
C1 O1 C5 C4 3.7(4) . . . . ?
C1 O1 C5 C6 -177.2(3) . . . . ?
C1 C2 C14 C15 73.1(4) . . . . ?
C1 C2 C3 C10 -179.1(3) . . . . ?
C1 C2 C3 C4 2.1(4) . . . . ?
C20 C15 C14 C2 -158.7(3) . . . . ?
C3 C10 C11 C12 -179.9(3) . . . . ?
C3 C2 C14 C15 -108.0(4) . . . . ?
C3 C2 C1 O1 1.4(4) . . . . ?
C3 C2 C1 O2 179.9(3) . . . . ?
C3 C4 C5 O1 0.0(4) . . . . ?
C3 C4 C5 C6 -179.1(3) . . . . ?
C3 C4 C9 C8 -179.7(3) . . . . ?
C4 C5 C6 C7 -0.5(5) . . . . ?
C4 C9 C8 C7 -1.9(6) . . . . ?
C17 C16 C15 C14 178.5(3) . . . . ?
C17 C16 C15 C20 0.2(5) . . . . ?
C17 C18 C19 C20 -0.7(5) . . . . ?
C5 O1 C1 O2 177.0(3) . . . . ?
C5 O1 C1 C2 -4.3(4) . . . . ?
C5 C4 C9 C8 0.8(5) . . . . ?
C5 C6 C7 C8 -0.5(5) . . . . ?
C9 C4 C5 O1 179.5(3) . . . . ?
C9 C4 C5 C6 0.4(5) . . . . ?
C9 C8 C7 C6 1.7(6) . . . . ?
C13 O3 C12 O4 -3.4(5) . . . . ?
C13 O3 C12 C11 175.7(3) . . . . ?
